data_4023464
loop_
_publ_author_name
'Marek J. Potrzebowski'
'Wojciech M. Potrzebowski'
'Agata Jeziorna'
'Wlodzimierz Ciesielski'
'Jaros\/law Gajda'
'Grzegorz D. Bujacz'
'Maksymilian Chruszcz'
'Wladek Minor'

_publ_section_title
;
 Synthesis and Solid-State Study of Supramolecular Host-Guest
 Assemblies: Bis[6-O,6-O'-(1,2:3,4-diisopropylidene-\a-D-
 galactopyranosyl)thiophosphoryl] Dichalcogenides
;
_journal_name_full 'Journal of Organic Chemistry'
_journal_page_first 4388
_journal_page_last 4397
_journal_paper_doi 10.1021/jo8002997
_journal_volume 73
_journal_year 2008
_chemical_absolute_configuration ad
_chemical_formula_moiety 'C48 H76 O24 P2 S2 Se2, 2(C3 H8 O)'
_chemical_formula_sum 'C54 H92 O26 P2 S2 Se2'
_chemical_formula_weight 1441.26
_space_group_IT_number 145
_symmetry_cell_setting trigonal
_symmetry_space_group_name_Hall 'P 32'
_symmetry_space_group_name_H-M 'P 32'
_atom_sites_solution_hydrogens geom
_atom_sites_solution_primary direct
_atom_sites_solution_secondary difmap
_audit_creation_method SHELXL-97
_cell_angle_alpha 90.00
_cell_angle_beta 90.00
_cell_angle_gamma 120.00
_cell_formula_units_Z 3
_cell_length_a 11.893(1)
_cell_length_b 11.893(1)
_cell_length_c 43.492(1)
_cell_measurement_reflns_used 855
_cell_measurement_temperature 293(2)
_cell_measurement_theta_max 22.22
_cell_measurement_theta_min 2.19
_cell_volume 5327.5(6)
_computing_cell_refinement 'Bruker SMART'
_computing_data_collection 'Bruker SMART'
_computing_data_reduction 'Bruker SAINT'
_computing_molecular_graphics 'Bruker SHELXTL'
_computing_publication_material 'Bruker SHELXTL'
_computing_structure_refinement 'SHELXL-97 (Sheldrick, 1997)'
_computing_structure_solution 'SHELXS-97 (Sheldrick, 1990)'
_diffrn_ambient_temperature 293(2)
_diffrn_measured_fraction_theta_full 0.965
_diffrn_measured_fraction_theta_max 0.965
_diffrn_measurement_device_type 'CCD area detector'
_diffrn_measurement_method 'omega scans'
_diffrn_radiation_monochromator graphite
_diffrn_radiation_source 'fine-focus sealed tube'
_diffrn_radiation_type MoK\a
_diffrn_radiation_wavelength 0.71067
_diffrn_reflns_av_R_equivalents 0.0350
_diffrn_reflns_av_sigmaI/netI 0.0393
_diffrn_reflns_limit_h_max 15
_diffrn_reflns_limit_h_min -15
_diffrn_reflns_limit_k_max 15
_diffrn_reflns_limit_k_min -15
_diffrn_reflns_limit_l_max 56
_diffrn_reflns_limit_l_min -55
_diffrn_reflns_number 93353
_diffrn_reflns_theta_full 28.52
_diffrn_reflns_theta_max 28.52
_diffrn_reflns_theta_min 0.94
_exptl_absorpt_coefficient_mu 1.218
_exptl_absorpt_correction_T_max 0.84
_exptl_absorpt_correction_T_min 0.77
_exptl_absorpt_correction_type multi-scan
_exptl_absorpt_process_details '(SADABS, Sheldrick, G.M.)'
_exptl_crystal_colour yellow
_exptl_crystal_density_diffrn 1.348
_exptl_crystal_density_method 'not measured'
_exptl_crystal_description prisms
_exptl_crystal_F_000 2262
_exptl_crystal_size_max 0.21
_exptl_crystal_size_mid 0.18
_exptl_crystal_size_min 0.14
_refine_diff_density_max 0.454
_refine_diff_density_min -0.194
_refine_diff_density_rms 0.045
_refine_ls_abs_structure_details 'Flack H D (1983), Acta Cryst. A39, 876-881'
_refine_ls_abs_structure_Flack 0.012(5)
_refine_ls_extinction_method none
_refine_ls_goodness_of_fit_ref 1.156
_refine_ls_hydrogen_treatment constr
_refine_ls_matrix_type full
_refine_ls_number_parameters 712
_refine_ls_number_reflns 16948
_refine_ls_number_restraints 1
_refine_ls_restrained_S_all 1.156
_refine_ls_R_factor_all 0.0518
_refine_ls_R_factor_gt 0.0350
_refine_ls_shift/su_max 0.001
_refine_ls_shift/su_mean 0.000
_refine_ls_structure_factor_coef Fsqd
_refine_ls_weighting_details 'calc w=1/[\s^2^(Fo^2^)+(0.0306P)^2^+0.0000P] where P=(Fo^2^+2Fc^2^)/3'
_refine_ls_weighting_scheme calc
_refine_ls_wR_factor_gt 0.0707
_refine_ls_wR_factor_ref 0.0745
_reflns_number_gt 13760
_reflns_number_total 16948
_reflns_threshold_expression >2sigma(I)
_cod_data_source_file jo8002997-File002.cif
_cod_data_source_block n-prop
_cod_database_code 4023464

loop_
_symmetry_equiv_pos_as_xyz
'x, y, z'
'-y, x-y, z+2/3'
'-x+y, -x, z+1/3'

loop_
_atom_site_label
_atom_site_type_symbol
_atom_site_fract_x
_atom_site_fract_y
_atom_site_fract_z
_atom_site_U_iso_or_equiv
_atom_site_adp_type
_atom_site_occupancy
_atom_site_symmetry_multiplicity
_atom_site_calc_flag
_atom_site_refinement_flags
_atom_site_disorder_assembly
_atom_site_disorder_group
Se1 Se 0.66912(3) 0.16011(4) 0.017525(8) 0.06171(9) Uani 1 1 d . . .
Se2 Se 0.66804(3) -0.02028(3) -0.004446(8) 0.06040(9) Uani 1 1 d . . .
P3 P 0.84039(8) 0.06231(7) -0.035224(18) 0.04381(16) Uani 1 1 d . . .
P4 P 0.83615(8) 0.24267(8) 0.049916(19) 0.04675(17) Uani 1 1 d . . .
S1 S 0.80049(14) 0.34324(12) 0.07850(3) 0.0887(3) Uani 1 1 d . . .
S2 S 0.80705(13) -0.07380(11) -0.06359(3) 0.0808(3) Uani 1 1 d . . .
O6D O 0.8652(2) 0.1968(2) -0.04776(5) 0.0507(5) Uani 1 1 d . . .
C5B C 1.1354(3) 0.4787(3) 0.00189(8) 0.0471(7) Uani 1 1 d . . .
H5B H 1.1309 0.4141 -0.0128 0.057 Uiso 1 1 calc R . .
O6C O 0.8560(2) 0.1291(2) 0.06212(5) 0.0517(5) Uani 1 1 d . . .
O6A O 0.96683(19) 0.11807(18) -0.01521(5) 0.0474(5) Uani 1 1 d . . .
O1'B O 1.3594(2) 0.5009(2) -0.03653(6) 0.0572(5) Uani 1 1 d . . .
O6B O 0.96659(19) 0.31429(19) 0.03096(5) 0.0494(5) Uani 1 1 d . . .
O2A O 1.3482(2) 0.3123(2) 0.05646(6) 0.0607(6) Uani 1 1 d . . .
O1B O 1.1708(2) 0.5971(2) -0.01401(6) 0.0594(6) Uani 1 1 d . . .
O1A O 1.1598(2) 0.0310(2) 0.03227(6) 0.0627(6) Uani 1 1 d . . .
C6C C 0.7536(3) 0.0271(3) 0.08035(8) 0.0547(8) Uani 1 1 d . . .
H6C1 H 0.6960 -0.0450 0.0673 0.066 Uiso 1 1 calc R . .
H6C2 H 0.7030 0.0597 0.0905 0.066 Uiso 1 1 calc R . .
O2B O 1.2524(3) 0.5866(3) -0.06153(6) 0.0681(7) Uani 1 1 d . . .
C4A C 1.2359(3) 0.1964(3) -0.00727(8) 0.0510(7) Uani 1 1 d . . .
H4A H 1.2271 0.2692 -0.0148 0.061 Uiso 1 1 calc R . .
C6B C 1.0026(3) 0.4342(3) 0.01475(8) 0.0521(7) Uani 1 1 d . . .
H6B1 H 1.0043 0.4986 0.0287 0.062 Uiso 1 1 calc R . .
H6B2 H 0.9414 0.4193 -0.0016 0.062 Uiso 1 1 calc R . .
O1C O 0.7105(2) -0.1130(2) 0.12136(5) 0.0578(5) Uani 1 1 d . . .
O1D O 0.7593(2) 0.3127(2) -0.11178(5) 0.0626(6) Uani 1 1 d . . .
O3D O 0.8435(3) 0.4589(2) -0.05394(6) 0.0684(6) Uani 1 1 d . . .
C11B C 1.3284(6) 0.8062(5) 0.05981(15) 0.1072(18) Uani 1 1 d . . .
H11A H 1.4109 0.8824 0.0636 0.161 Uiso 1 1 calc R . .
H11B H 1.2715 0.7914 0.0769 0.161 Uiso 1 1 calc R . .
H11C H 1.2909 0.8184 0.0415 0.161 Uiso 1 1 calc R . .
O4B O 0.8256(3) -0.1598(2) 0.06616(6) 0.0693(7) Uani 1 1 d . . .
C10A C 1.3504(3) 0.1225(4) -0.03648(10) 0.0659(9) Uani 1 1 d . . .
C5D C 0.8521(3) 0.3128(3) -0.09100(7) 0.0492(7) Uani 1 1 d . . .
H5D H 0.9131 0.2959 -0.1024 0.059 Uiso 1 1 calc R . .
O3A1 O 0.8371(3) -0.2871(3) 0.10270(6) 0.0769(7) Uani 1 1 d . . .
C5A C 1.1310(3) 0.1183(3) 0.01612(8) 0.0473(7) Uani 1 1 d . . .
H5A H 1.1249 0.1774 0.0308 0.057 Uiso 1 1 calc R . .
O4D O 0.8865(3) 0.6078(2) -0.09122(7) 0.0757(7) Uani 1 1 d . . .
O2D O 1.0418(3) 0.4827(3) -0.14061(6) 0.0820(8) Uani 1 1 d . . .
O4A O 1.2276(2) 0.1147(3) -0.03199(6) 0.0696(7) Uani 1 1 d . . .
O1'A O 1.2380(3) 0.1170(2) 0.08056(6) 0.0756(7) Uani 1 1 d . . .
O4B1 O 1.2257(2) 0.5757(3) 0.05036(6) 0.0724(7) Uani 1 1 d . . .
O1'C O 0.7712(3) -0.0564(3) 0.17149(6) 0.0880(8) Uani 1 1 d . . .
C3A C 1.3726(3) 0.2459(3) 0.00631(9) 0.0563(8) Uani 1 1 d . . .
H3A H 1.4292 0.3379 0.0013 0.068 Uiso 1 1 calc R . .
C4B C 1.2364(3) 0.5032(3) 0.02611(8) 0.0508(7) Uani 1 1 d . . .
H4B H 1.2242 0.4205 0.0339 0.061 Uiso 1 1 calc R . .
C4D C 0.9264(3) 0.4432(3) -0.07496(8) 0.0507(7) Uani 1 1 d . . .
H4D H 1.0025 0.4508 -0.0643 0.061 Uiso 1 1 calc R . .
C1B C 1.2833(3) 0.6448(3) -0.03241(9) 0.0617(9) Uani 1 1 d . . .
H1B H 1.3221 0.7390 -0.0347 0.074 Uiso 1 1 calc R . .
O1'D O 0.8492(3) 0.3247(3) -0.15970(6) 0.0871(8) Uani 1 1 d . . .
C2D C 0.9457(4) 0.5138(4) -0.13157(9) 0.0732(11) Uani 1 1 d . . .
H2D H 0.9526 0.5846 -0.1444 0.088 Uiso 1 1 calc R . .
C6D C 0.7745(3) 0.2019(3) -0.06929(8) 0.0546(8) Uani 1 1 d . . .
H6D1 H 0.7113 0.2157 -0.0584 0.066 Uiso 1 1 calc R . .
H6D2 H 0.7286 0.1209 -0.0806 0.066 Uiso 1 1 calc R . .
C5C C 0.8172(3) -0.0170(3) 0.10395(7) 0.0494(7) Uani 1 1 d . . .
H5C H 0.8728 0.0561 0.1174 0.059 Uiso 1 1 calc R . .
C6A C 0.9987(3) 0.0321(3) 0.00155(8) 0.0491(7) Uani 1 1 d . . .
H6A1 H 1.0021 -0.0301 -0.0123 0.059 Uiso 1 1 calc R . .
H6A2 H 0.9341 -0.0151 0.0173 0.059 Uiso 1 1 calc R . .
C8B C 1.2189(4) 0.3809(5) -0.07815(10) 0.0798(11) Uani 1 1 d . . .
H8B1 H 1.2614 0.3314 -0.0816 0.120 Uiso 1 1 calc R . .
H8B2 H 1.1816 0.3884 -0.0971 0.120 Uiso 1 1 calc R . .
H8B3 H 1.1516 0.3378 -0.0631 0.120 Uiso 1 1 calc R . .
C10B C 1.3474(4) 0.6889(4) 0.05578(10) 0.0685(10) Uani 1 1 d . . .
C1D C 0.8174(4) 0.3918(4) -0.13782(9) 0.0719(10) Uani 1 1 d . . .
H1D H 0.7568 0.4154 -0.1470 0.086 Uiso 1 1 calc R . .
O2C O 0.9671(3) -0.0358(4) 0.16015(6) 0.0855(8) Uani 1 1 d . . .
C4C C 0.8963(3) -0.0732(3) 0.09054(7) 0.0524(7) Uani 1 1 d . . .
H4C H 0.9805 -0.0037 0.0832 0.063 Uiso 1 1 calc R . .
C1A C 1.2706(4) 0.0914(3) 0.05127(9) 0.0640(9) Uani 1 1 d . . .
H1A H 1.3081 0.0349 0.0533 0.077 Uiso 1 1 calc R . .
C10D C 0.8496(4) 0.5807(4) -0.06005(10) 0.0692(10) Uani 1 1 d . . .
C9A C 1.2015(5) 0.2876(5) 0.09736(10) 0.0880(13) Uani 1 1 d . . .
H9A1 H 1.1704 0.2490 0.1172 0.132 Uiso 1 1 calc R . .
H9A2 H 1.1303 0.2543 0.0831 0.132 Uiso 1 1 calc R . .
H9A3 H 1.2398 0.3801 0.0989 0.132 Uiso 1 1 calc R . .
C2A C 1.3745(3) 0.2250(3) 0.04016(9) 0.0591(8) Uani 1 1 d . . .
H2A H 1.4603 0.2396 0.0461 0.071 Uiso 1 1 calc R . .
C7A C 1.3022(4) 0.2549(4) 0.08606(10) 0.0731(11) Uani 1 1 d . . .
C12B C 1.4119(5) 0.6666(5) 0.08386(11) 0.0878(13) Uani 1 1 d . . .
H12A H 1.4946 0.7428 0.0875 0.132 Uiso 1 1 calc R . .
H12B H 1.4241 0.5939 0.0801 0.132 Uiso 1 1 calc R . .
H12C H 1.3574 0.6493 0.1016 0.132 Uiso 1 1 calc R . .
C3B C 1.3772(3) 0.5886(3) 0.01400(9) 0.0558(8) Uani 1 1 d . . .
H3B H 1.4311 0.5509 0.0197 0.067 Uiso 1 1 calc R . .
C3D C 0.9678(4) 0.5563(3) -0.09821(8) 0.0610(9) Uani 1 1 d . . .
H3D H 1.0589 0.6224 -0.0949 0.073 Uiso 1 1 calc R . .
C7C C 0.8283(4) -0.2769(4) 0.07023(9) 0.0677(9) Uani 1 1 d . . .
C9C C 0.9438(5) -0.2716(5) 0.05489(12) 0.0938(15) Uani 1 1 d . . .
H9C1 H 0.9375 -0.2644 0.0330 0.141 Uiso 1 1 calc R . .
H9C2 H 0.9461 -0.3493 0.0595 0.141 Uiso 1 1 calc R . .
H9C3 H 1.0217 -0.1976 0.0623 0.141 Uiso 1 1 calc R . .
C7B C 1.3164(4) 0.5144(4) -0.06667(9) 0.0639(9) Uani 1 1 d . . .
C12A C 1.4201(4) 0.2131(5) -0.06258(12) 0.0895(13) Uani 1 1 d . . .
H12D H 1.3716 0.1784 -0.0812 0.134 Uiso 1 1 calc R . .
H12E H 1.5047 0.2225 -0.0648 0.134 Uiso 1 1 calc R . .
H12F H 1.4287 0.2963 -0.0584 0.134 Uiso 1 1 calc R . .
C2C C 0.8714(4) -0.1541(4) 0.14627(9) 0.0728(10) Uani 1 1 d . . .
H2C H 0.8628 -0.2281 0.1581 0.087 Uiso 1 1 calc R . .
C12D C 0.9522(5) 0.6841(5) -0.03932(12) 0.0908(13) Uani 1 1 d . . .
H12G H 0.9253 0.6643 -0.0183 0.136 Uiso 1 1 calc R . .
H12H H 0.9628 0.7673 -0.0445 0.136 Uiso 1 1 calc R . .
H12I H 1.0332 0.6859 -0.0421 0.136 Uiso 1 1 calc R . .
C3C C 0.9148(4) -0.1595(4) 0.11382(8) 0.0646(9) Uani 1 1 d . . .
H3C H 1.0060 -0.1373 0.1140 0.078 Uiso 1 1 calc R . .
C7D C 0.9825(6) 0.3958(5) -0.16595(10) 0.1013(16) Uani 1 1 d . . .
C1C C 0.7454(4) -0.1494(4) 0.14839(8) 0.0691(10) Uani 1 1 d . . .
H1C H 0.6746 -0.2342 0.1550 0.083 Uiso 1 1 calc R . .
C10C C 0.8979(5) -0.0078(5) 0.18380(10) 0.0876(13) Uani 1 1 d . . .
C11C C 0.9665(6) 0.1339(6) 0.18744(12) 0.1081(17) Uani 1 1 d . . .
H11D H 1.0518 0.1630 0.1956 0.162 Uiso 1 1 calc R . .
H11E H 0.9190 0.1576 0.2013 0.162 Uiso 1 1 calc R . .
H11F H 0.9736 0.1739 0.1678 0.162 Uiso 1 1 calc R . .
C12C C 0.8911(7) -0.0798(7) 0.21373(10) 0.1180(19) Uani 1 1 d . . .
H12J H 0.9771 -0.0472 0.2217 0.177 Uiso 1 1 calc R . .
H12K H 0.8527 -0.1710 0.2096 0.177 Uiso 1 1 calc R . .
H12L H 0.8392 -0.0662 0.2285 0.177 Uiso 1 1 calc R . .
C8C C 0.6983(6) -0.3891(5) 0.05989(16) 0.1170(19) Uani 1 1 d . . .
H8C1 H 0.6899 -0.3849 0.0380 0.176 Uiso 1 1 calc R . .
H8C2 H 0.6293 -0.3836 0.0699 0.176 Uiso 1 1 calc R . .
H8C3 H 0.6934 -0.4698 0.0652 0.176 Uiso 1 1 calc R . .
O3A O 1.4178(2) 0.1693(3) -0.00862(7) 0.0751(7) Uani 1 1 d . . .
C8A C 1.4145(5) 0.2966(6) 0.10804(12) 0.1051(17) Uani 1 1 d . . .
H8A1 H 1.3823 0.2575 0.1278 0.158 Uiso 1 1 calc R . .
H8A2 H 1.4601 0.3894 0.1101 0.158 Uiso 1 1 calc R . .
H8A3 H 1.4726 0.2693 0.1002 0.158 Uiso 1 1 calc R . .
C9B C 1.4305(5) 0.5856(6) -0.08818(11) 0.0989(15) Uani 1 1 d . . .
H9B1 H 1.4723 0.5352 -0.0911 0.148 Uiso 1 1 calc R . .
H9B2 H 1.4912 0.6682 -0.0794 0.148 Uiso 1 1 calc R . .
H9B3 H 1.4004 0.5987 -0.1076 0.148 Uiso 1 1 calc R . .
O3B O 1.4209(2) 0.7090(2) 0.02897(6) 0.0716(7) Uani 1 1 d . . .
C11D C 0.7178(5) 0.5623(5) -0.05604(17) 0.1107(18) Uani 1 1 d . . .
H11G H 0.6925 0.5435 -0.0349 0.166 Uiso 1 1 calc R . .
H11H H 0.6575 0.4914 -0.0686 0.166 Uiso 1 1 calc R . .
H11I H 0.7180 0.6401 -0.0620 0.166 Uiso 1 1 calc R . .
C2B C 1.3854(3) 0.6147(3) -0.01971(9) 0.0566(8) Uani 1 1 d . . .
H2B H 1.4724 0.6858 -0.0249 0.068 Uiso 1 1 calc R . .
C8D C 1.0095(9) 0.4736(7) -0.19596(12) 0.155(3) Uani 1 1 d . . .
H8D1 H 1.1013 0.5209 -0.1998 0.232 Uiso 1 1 calc R . .
H8D2 H 0.9778 0.5333 -0.1941 0.232 Uiso 1 1 calc R . .
H8D3 H 0.9662 0.4151 -0.2127 0.232 Uiso 1 1 calc R . .
C9D C 1.0371(7) 0.3019(7) -0.16635(15) 0.127(2) Uani 1 1 d . . .
H9D1 H 1.1284 0.3498 -0.1707 0.190 Uiso 1 1 calc R . .
H9D2 H 0.9934 0.2372 -0.1819 0.190 Uiso 1 1 calc R . .
H9D3 H 1.0233 0.2606 -0.1467 0.190 Uiso 1 1 calc R . .
C11A C 1.3273(5) -0.0122(4) -0.04301(12) 0.1060(17) Uani 1 1 d . . .
H11J H 1.2808 -0.0431 -0.0620 0.159 Uiso 1 1 calc R . .
H11K H 1.2773 -0.0695 -0.0266 0.159 Uiso 1 1 calc R . .
H11L H 1.4092 -0.0094 -0.0445 0.159 Uiso 1 1 calc R . .
X1 C 0.4788(5) 0.6577(4) 0.20458(12) 0.296(7) Uiso 1 1 d R . .
X2 C 0.9711(5) 0.4865(4) 0.16118(12) 0.65(3) Uiso 1 1 d R . .
X3 C 0.8999(5) 0.5411(4) 0.17648(12) 0.466(19) Uiso 1 1 d R . .
X4 C 1.0513(5) 0.5282(4) 0.14338(12) 0.353(10) Uiso 1 1 d R . .
X5 C 0.8843(5) 0.5006(4) 0.16248(12) 1.08(9) Uiso 1 1 d R . .
X6 C 0.4770(5) 0.5084(4) 0.19798(12) 0.84(7) Uiso 1 1 d R . .
X7 C 0.5322(5) 0.5095(4) 0.19308(12) 0.418(17) Uiso 1 1 d R . .
X8 C 0.4070(5) 0.4633(4) 0.19838(12) 0.418(17) Uiso 1 1 d R . .

loop_
_atom_site_aniso_label
_atom_site_aniso_U_11
_atom_site_aniso_U_22
_atom_site_aniso_U_33
_atom_site_aniso_U_23
_atom_site_aniso_U_13
_atom_site_aniso_U_12
Se1 0.04363(17) 0.0804(2) 0.0701(2) 0.00462(19) 0.00010(17) 0.03777(19)
Se2 0.04217(16) 0.05034(19) 0.06561(18) 0.00328(16) 0.00101(15) 0.00582(15)
P3 0.0455(4) 0.0355(4) 0.0501(4) 0.0009(3) -0.0031(3) 0.0200(3)
P4 0.0485(4) 0.0437(4) 0.0540(4) 0.0013(3) 0.0030(4) 0.0275(4)
S1 0.1143(9) 0.0730(7) 0.0911(7) -0.0101(6) 0.0268(7) 0.0561(7)
S2 0.1061(8) 0.0678(6) 0.0807(7) -0.0281(5) -0.0234(6) 0.0527(6)
O6D 0.0454(11) 0.0426(11) 0.0606(12) 0.0093(9) -0.0046(10) 0.0195(9)
C5B 0.0458(16) 0.0311(14) 0.065(2) 0.0041(13) -0.0032(14) 0.0196(13)
O6C 0.0477(12) 0.0473(11) 0.0640(13) 0.0112(10) 0.0051(10) 0.0267(10)
O6A 0.0420(11) 0.0364(10) 0.0653(13) 0.0038(9) -0.0022(9) 0.0207(8)
O1'B 0.0518(12) 0.0545(12) 0.0667(14) 0.0026(11) -0.0051(11) 0.0275(10)
O6B 0.0441(11) 0.0368(11) 0.0681(14) 0.0038(10) -0.0006(9) 0.0208(9)
O2A 0.0571(13) 0.0534(13) 0.0695(14) 0.0042(11) -0.0108(11) 0.0260(11)
O1B 0.0551(13) 0.0467(12) 0.0831(16) 0.0194(11) 0.0074(12) 0.0307(11)
O1A 0.0621(14) 0.0444(11) 0.0809(16) 0.0115(11) -0.0138(12) 0.0261(11)
C6C 0.0482(17) 0.0557(18) 0.0603(19) 0.0137(15) 0.0052(14) 0.0261(15)
O2B 0.0698(15) 0.0758(16) 0.0698(16) 0.0132(13) -0.0017(12) 0.0447(13)
C4A 0.0400(15) 0.0456(16) 0.073(2) 0.0079(15) -0.0012(14) 0.0256(13)
C6B 0.0480(17) 0.0458(17) 0.065(2) 0.0046(14) -0.0027(14) 0.0257(14)
O1C 0.0529(12) 0.0616(13) 0.0567(13) 0.0161(10) 0.0125(10) 0.0269(11)
O1D 0.0598(13) 0.0603(14) 0.0644(14) 0.0075(11) -0.0187(11) 0.0276(11)
O3D 0.0905(18) 0.0581(14) 0.0681(15) 0.0047(12) 0.0055(14) 0.0459(14)
C11B 0.141(5) 0.076(3) 0.124(4) -0.022(3) -0.021(4) 0.069(3)
O4B 0.100(2) 0.0690(16) 0.0545(14) -0.0056(12) -0.0065(13) 0.0543(15)
C10A 0.0512(19) 0.068(2) 0.088(3) 0.000(2) -0.0004(18) 0.0369(17)
C5D 0.0428(15) 0.0468(17) 0.0577(18) 0.0047(13) -0.0078(13) 0.0221(14)
O3A1 0.105(2) 0.0664(16) 0.0736(17) 0.0195(13) 0.0215(15) 0.0540(16)
C5A 0.0468(16) 0.0398(15) 0.0607(18) 0.0056(13) -0.0023(14) 0.0258(13)
O4D 0.105(2) 0.0549(14) 0.0822(18) 0.0038(13) -0.0155(15) 0.0517(15)
O2D 0.0836(18) 0.0770(18) 0.0705(17) -0.0012(14) 0.0089(14) 0.0289(15)
O4A 0.0492(13) 0.0887(18) 0.0754(16) -0.0093(14) -0.0031(12) 0.0379(13)
O1'A 0.0863(19) 0.0587(15) 0.0760(18) 0.0138(13) -0.0085(14) 0.0319(14)
O4B1 0.0485(13) 0.0731(16) 0.0764(17) -0.0214(13) -0.0041(12) 0.0161(12)
O1'C 0.0842(19) 0.128(3) 0.0626(16) -0.0093(16) 0.0075(14) 0.0611(19)
C3A 0.0404(16) 0.0522(18) 0.080(2) 0.0049(16) -0.0035(15) 0.0259(14)
C4B 0.0480(17) 0.0371(15) 0.065(2) 0.0015(14) -0.0059(14) 0.0198(13)
C4D 0.0545(17) 0.0419(16) 0.0583(18) 0.0021(14) -0.0053(15) 0.0261(14)
C1B 0.0567(19) 0.0409(17) 0.087(3) 0.0182(17) 0.0049(18) 0.0241(15)
O1'D 0.104(2) 0.0796(18) 0.0653(17) -0.0112(15) -0.0135(16) 0.0368(18)
C2D 0.097(3) 0.0513(19) 0.062(2) 0.0158(17) 0.000(2) 0.030(2)
C6D 0.0404(16) 0.0477(17) 0.072(2) 0.0105(15) -0.0075(15) 0.0192(14)
C5C 0.0433(15) 0.0509(17) 0.0512(17) 0.0044(14) 0.0048(13) 0.0215(14)
C6A 0.0450(16) 0.0364(14) 0.0677(19) 0.0084(13) -0.0027(14) 0.0216(13)
C8B 0.083(3) 0.096(3) 0.074(3) -0.014(2) -0.016(2) 0.055(3)
C10B 0.063(2) 0.0495(19) 0.084(3) -0.0167(18) -0.010(2) 0.0211(17)
C1D 0.093(3) 0.072(2) 0.060(2) 0.0051(19) -0.020(2) 0.048(2)
O2C 0.0841(18) 0.130(3) 0.0586(16) -0.0060(16) -0.0062(13) 0.0660(19)
C4C 0.0513(17) 0.0492(17) 0.0588(19) 0.0090(14) 0.0077(14) 0.0267(14)
C1A 0.066(2) 0.062(2) 0.076(2) 0.0049(18) -0.0166(18) 0.0413(18)
C10D 0.079(3) 0.0493(19) 0.089(3) -0.0024(18) -0.005(2) 0.0396(19)
C9A 0.099(3) 0.087(3) 0.074(3) 0.004(2) 0.008(2) 0.043(3)
C2A 0.0451(17) 0.0609(19) 0.080(2) -0.0005(17) -0.0124(16) 0.0332(15)
C7A 0.081(3) 0.063(2) 0.070(2) 0.0038(19) -0.013(2) 0.031(2)
C12B 0.071(3) 0.084(3) 0.091(3) -0.009(2) -0.024(2) 0.026(2)
C3B 0.0403(16) 0.0392(16) 0.077(2) -0.0030(15) -0.0060(15) 0.0119(13)
C3D 0.065(2) 0.0417(17) 0.072(2) 0.0069(15) 0.0010(17) 0.0235(16)
C7C 0.084(3) 0.057(2) 0.072(2) -0.0005(17) 0.010(2) 0.042(2)
C9C 0.120(4) 0.073(3) 0.100(3) 0.008(2) 0.039(3) 0.058(3)
C7B 0.058(2) 0.076(2) 0.065(2) 0.0110(18) 0.0020(17) 0.0389(19)
C12A 0.063(2) 0.099(3) 0.112(4) 0.010(3) 0.012(2) 0.045(2)
C2C 0.092(3) 0.086(3) 0.059(2) 0.0098(19) -0.002(2) 0.058(2)
C12D 0.117(4) 0.079(3) 0.093(3) -0.023(2) -0.026(3) 0.062(3)
C3C 0.073(2) 0.077(2) 0.062(2) 0.0067(18) 0.0048(17) 0.052(2)
C7D 0.135(5) 0.092(3) 0.060(3) 0.002(2) 0.015(3) 0.044(3)
C1C 0.084(3) 0.072(2) 0.051(2) 0.0102(18) 0.0112(18) 0.039(2)
C10C 0.097(3) 0.121(4) 0.058(2) -0.003(2) 0.001(2) 0.065(3)
C11C 0.114(4) 0.109(4) 0.088(3) -0.010(3) 0.010(3) 0.046(3)
C12C 0.160(5) 0.156(5) 0.051(2) 0.006(3) -0.005(3) 0.089(4)
C8C 0.108(4) 0.067(3) 0.162(6) -0.027(3) -0.017(4) 0.033(3)
O3A 0.0586(15) 0.0913(19) 0.0965(19) -0.0128(16) -0.0120(14) 0.0532(15)
C8A 0.106(4) 0.106(4) 0.084(3) 0.000(3) -0.039(3) 0.039(3)
C9B 0.088(3) 0.134(4) 0.083(3) 0.030(3) 0.017(2) 0.062(3)
O3B 0.0577(14) 0.0475(13) 0.0850(18) -0.0135(12) -0.0001(13) 0.0079(11)
C11D 0.087(3) 0.074(3) 0.180(6) -0.004(3) 0.000(3) 0.048(3)
C2B 0.0410(16) 0.0410(16) 0.081(2) 0.0030(16) 0.0003(16) 0.0151(14)
C8D 0.218(8) 0.143(6) 0.062(3) 0.017(3) 0.020(4) 0.060(5)
C9D 0.153(5) 0.134(5) 0.120(4) -0.028(4) 0.000(4) 0.092(5)
C11A 0.121(4) 0.090(3) 0.127(5) -0.014(3) -0.008(3) 0.067(3)

loop_
_atom_type_symbol
_atom_type_description
_atom_type_scat_dispersion_real
_atom_type_scat_dispersion_imag
_atom_type_scat_source
C C 0.0033 0.0016 'International Tables Vol C Tables 4.2.6.8 and 6.1.1.4'
H H 0.0000 0.0000 'International Tables Vol C Tables 4.2.6.8 and 6.1.1.4'
O O 0.0106 0.0060 'International Tables Vol C Tables 4.2.6.8 and 6.1.1.4'
P P 0.1023 0.0942 'International Tables Vol C Tables 4.2.6.8 and 6.1.1.4'
Se Se -0.0929 2.2259 'International Tables Vol C Tables 4.2.6.8 and 6.1.1.4'
S S 0.1246 0.1234 'International Tables Vol C Tables 4.2.6.8 and 6.1.1.4'

loop_
_geom_angle_atom_site_label_1
_geom_angle_atom_site_label_2
_geom_angle_atom_site_label_3
_geom_angle
_geom_angle_site_symmetry_1
_geom_angle_site_symmetry_3
_geom_angle_publ_flag
P4 Se1 Se2 104.91(3) . . ?
P3 Se2 Se1 105.03(2) . . ?
O6A P3 O6D 96.32(11) . . ?
O6A P3 S2 117.71(9) . . ?
O6D P3 S2 119.44(10) . . ?
O6A P3 Se2 109.25(9) . . ?
O6D P3 Se2 108.70(9) . . ?
S2 P3 Se2 105.02(5) . . ?
O6B P4 O6C 96.35(11) . . ?
O6B P4 S1 117.85(9) . . ?
O6C P4 S1 119.47(10) . . ?
O6B P4 Se1 109.11(9) . . ?
O6C P4 Se1 108.59(9) . . ?
S1 P4 Se1 105.02(6) . . ?
C6D O6D P3 120.06(19) . . ?
O1B C5B C6B 105.5(2) . . ?
O1B C5B C4B 109.4(2) . . ?
C6B C5B C4B 113.7(3) . . ?
O1B C5B H5B 109.3 . . ?
C6B C5B H5B 109.3 . . ?
C4B C5B H5B 109.3 . . ?
C6C O6C P4 118.54(19) . . ?
C6A O6A P3 120.89(18) . . ?
C2B O1'B C7B 106.3(3) . . ?
C6B O6B P4 120.80(18) . . ?
C2A O2A C7A 105.8(3) . . ?
C1B O1B C5B 115.0(2) . . ?
C1A O1A C5A 114.8(2) . . ?
O6C C6C C5C 107.7(2) . . ?
O6C C6C H6C1 110.2 . . ?
C5C C6C H6C1 110.2 . . ?
O6C C6C H6C2 110.2 . . ?
C5C C6C H6C2 110.2 . . ?
H6C1 C6C H6C2 108.5 . . ?
C1B O2B C7B 110.7(3) . . ?
O4A C4A C5A 109.6(3) . . ?
O4A C4A C3A 104.5(2) . . ?
C5A C4A C3A 111.4(3) . . ?
O4A C4A H4A 110.4 . . ?
C5A C4A H4A 110.4 . . ?
C3A C4A H4A 110.4 . . ?
O6B C6B C5B 105.6(2) . . ?
O6B C6B H6B1 110.6 . . ?
C5B C6B H6B1 110.6 . . ?
O6B C6B H6B2 110.6 . . ?
C5B C6B H6B2 110.6 . . ?
H6B1 C6B H6B2 108.7 . . ?
C1C O1C C5C 114.5(3) . . ?
C1D O1D C5D 112.7(3) . . ?
C4D O3D C10D 108.9(3) . . ?
C10B C11B H11A 109.5 . . ?
C10B C11B H11B 109.5 . . ?
H11A C11B H11B 109.5 . . ?
C10B C11B H11C 109.5 . . ?
H11A C11B H11C 109.5 . . ?
H11B C11B H11C 109.5 . . ?
C4C O4B C7C 108.8(3) . . ?
O3A C10A O4A 105.7(3) . . ?
O3A C10A C12A 111.6(3) . . ?
O4A C10A C12A 109.3(3) . . ?
O3A C10A C11A 110.3(3) . . ?
O4A C10A C11A 108.6(3) . . ?
C12A C10A C11A 111.2(4) . . ?
O1D C5D C6D 105.1(2) . . ?
O1D C5D C4D 110.3(2) . . ?
C6D C5D C4D 113.3(3) . . ?
O1D C5D H5D 109.3 . . ?
C6D C5D H5D 109.3 . . ?
C4D C5D H5D 109.3 . . ?
C7C O3A1 C3C 106.5(3) . . ?
O1A C5A C4A 110.7(2) . . ?
O1A C5A C6A 104.9(2) . . ?
C4A C5A C6A 113.0(3) . . ?
O1A C5A H5A 109.4 . . ?
C4A C5A H5A 109.4 . . ?
C6A C5A H5A 109.4 . . ?
C3D O4D C10D 108.0(3) . . ?
C2D O2D C7D 103.3(4) . . ?
C4A O4A C10A 109.9(3) . . ?
C1A O1'A C7A 110.4(3) . . ?
C10B O4B1 C4B 110.1(3) . . ?
C1C O1'C C10C 110.9(3) . . ?
O3A C3A C2A 107.5(3) . . ?
O3A C3A C4A 104.1(3) . . ?
C2A C3A C4A 114.4(3) . . ?
O3A C3A H3A 110.2 . . ?
C2A C3A H3A 110.2 . . ?
C4A C3A H3A 110.2 . . ?
O4B1 C4B C5B 109.5(3) . . ?
O4B1 C4B C3B 104.6(2) . . ?
C5B C4B C3B 112.5(3) . . ?
O4B1 C4B H4B 110.0 . . ?
C5B C4B H4B 110.0 . . ?
C3B C4B H4B 110.0 . . ?
O3D C4D C5D 110.0(3) . . ?
O3D C4D C3D 104.1(3) . . ?
C5D C4D C3D 110.9(3) . . ?
O3D C4D H4D 110.6 . . ?
C5D C4D H4D 110.6 . . ?
C3D C4D H4D 110.6 . . ?
O1B C1B O2B 110.6(3) . . ?
O1B C1B C2B 113.9(3) . . ?
O2B C1B C2B 104.6(3) . . ?
O1B C1B H1B 109.2 . . ?
O2B C1B H1B 109.2 . . ?
C2B C1B H1B 109.2 . . ?
C7D O1'D C1D 109.4(3) . . ?
O2D C2D C3D 108.9(3) . . ?
O2D C2D C1D 104.9(3) . . ?
C3D C2D C1D 114.5(3) . . ?
O2D C2D H2D 109.4 . . ?
C3D C2D H2D 109.4 . . ?
C1D C2D H2D 109.4 . . ?
O6D C6D C5D 107.3(2) . . ?
O6D C6D H6D1 110.2 . . ?
C5D C6D H6D1 110.2 . . ?
O6D C6D H6D2 110.2 . . ?
C5D C6D H6D2 110.2 . . ?
H6D1 C6D H6D2 108.5 . . ?
O1C C5C C6C 103.8(2) . . ?
O1C C5C C4C 110.5(3) . . ?
C6C C5C C4C 114.8(3) . . ?
O1C C5C H5C 109.2 . . ?
C6C C5C H5C 109.2 . . ?
C4C C5C H5C 109.2 . . ?
O6A C6A C5A 106.3(2) . . ?
O6A C6A H6A1 110.5 . . ?
C5A C6A H6A1 110.5 . . ?
O6A C6A H6A2 110.5 . . ?
C5A C6A H6A2 110.5 . . ?
H6A1 C6A H6A2 108.7 . . ?
C7B C8B H8B1 109.5 . . ?
C7B C8B H8B2 109.5 . . ?
H8B1 C8B H8B2 109.5 . . ?
C7B C8B H8B3 109.5 . . ?
H8B1 C8B H8B3 109.5 . . ?
H8B2 C8B H8B3 109.5 . . ?
O3B C10B O4B1 106.1(3) . . ?
O3B C10B C11B 107.6(4) . . ?
O4B1 C10B C11B 109.8(4) . . ?
O3B C10B C12B 111.6(4) . . ?
O4B1 C10B C12B 109.2(3) . . ?
C11B C10B C12B 112.4(4) . . ?
O1D C1D O1'D 110.2(3) . . ?
O1D C1D C2D 114.7(3) . . ?
O1'D C1D C2D 103.7(4) . . ?
O1D C1D H1D 109.4 . . ?
O1'D C1D H1D 109.4 . . ?
C2D C1D H1D 109.4 . . ?
C2C O2C C10C 105.1(3) . . ?
O4B C4C C5C 109.5(3) . . ?
O4B C4C C3C 103.7(3) . . ?
C5C C4C C3C 111.7(3) . . ?
O4B C4C H4C 110.6 . . ?
C5C C4C H4C 110.6 . . ?
C3C C4C H4C 110.6 . . ?
O1'A C1A O1A 110.6(3) . . ?
O1'A C1A C2A 103.3(3) . . ?
O1A C1A C2A 114.2(3) . . ?
O1'A C1A H1A 109.5 . . ?
O1A C1A H1A 109.5 . . ?
C2A C1A H1A 109.5 . . ?
O4D C10D O3D 105.1(3) . . ?
O4D C10D C11D 109.4(4) . . ?
O3D C10D C11D 108.2(3) . . ?
O4D C10D C12D 110.6(4) . . ?
O3D C10D C12D 108.7(3) . . ?
C11D C10D C12D 114.3(4) . . ?
C7A C9A H9A1 109.5 . . ?
C7A C9A H9A2 109.5 . . ?
H9A1 C9A H9A2 109.5 . . ?
C7A C9A H9A3 109.5 . . ?
H9A1 C9A H9A3 109.5 . . ?
H9A2 C9A H9A3 109.5 . . ?
O2A C2A C3A 110.1(3) . . ?
O2A C2A C1A 104.1(3) . . ?
C3A C2A C1A 114.5(3) . . ?
O2A C2A H2A 109.3 . . ?
C3A C2A H2A 109.3 . . ?
C1A C2A H2A 109.3 . . ?
O2A C7A O1'A 104.6(3) . . ?
O2A C7A C9A 109.4(3) . . ?
O1'A C7A C9A 108.0(4) . . ?
O2A C7A C8A 110.4(4) . . ?
O1'A C7A C8A 110.9(4) . . ?
C9A C7A C8A 113.2(4) . . ?
C10B C12B H12A 109.5 . . ?
C10B C12B H12B 109.5 . . ?
H12A C12B H12B 109.5 . . ?
C10B C12B H12C 109.5 . . ?
H12A C12B H12C 109.5 . . ?
H12B C12B H12C 109.5 . . ?
O3B C3B C2B 106.8(3) . . ?
O3B C3B C4B 103.6(3) . . ?
C2B C3B C4B 114.0(3) . . ?
O3B C3B H3B 110.7 . . ?
C2B C3B H3B 110.7 . . ?
C4B C3B H3B 110.7 . . ?
O4D C3D C2D 108.0(3) . . ?
O4D C3D C4D 104.3(3) . . ?
C2D C3D C4D 114.0(3) . . ?
O4D C3D H3D 110.1 . . ?
C2D C3D H3D 110.1 . . ?
C4D C3D H3D 110.1 . . ?
O4B C7C O3A1 104.3(3) . . ?
O4B C7C C8C 108.2(4) . . ?
O3A1 C7C C8C 107.7(4) . . ?
O4B C7C C9C 111.8(3) . . ?
O3A1 C7C C9C 109.8(4) . . ?
C8C C7C C9C 114.4(4) . . ?
C7C C9C H9C1 109.5 . . ?
C7C C9C H9C2 109.5 . . ?
H9C1 C9C H9C2 109.5 . . ?
C7C C9C H9C3 109.5 . . ?
H9C1 C9C H9C3 109.5 . . ?
H9C2 C9C H9C3 109.5 . . ?
O2B C7B O1'B 104.5(3) . . ?
O2B C7B C8B 109.0(3) . . ?
O1'B C7B C8B 108.1(3) . . ?
O2B C7B C9B 111.1(4) . . ?
O1'B C7B C9B 110.8(3) . . ?
C8B C7B C9B 112.8(4) . . ?
C10A C12A H12D 109.5 . . ?
C10A C12A H12E 109.5 . . ?
H12D C12A H12E 109.5 . . ?
C10A C12A H12F 109.5 . . ?
H12D C12A H12F 109.5 . . ?
H12E C12A H12F 109.5 . . ?
O2C C2C C3C 108.4(3) . . ?
O2C C2C C1C 104.5(3) . . ?
C3C C2C C1C 114.7(3) . . ?
O2C C2C H2C 109.7 . . ?
C3C C2C H2C 109.7 . . ?
C1C C2C H2C 109.7 . . ?
C10D C12D H12G 109.5 . . ?
C10D C12D H12H 109.5 . . ?
H12G C12D H12H 109.5 . . ?
C10D C12D H12I 109.5 . . ?
H12G C12D H12I 109.5 . . ?
H12H C12D H12I 109.5 . . ?
O3A1 C3C C2C 108.2(3) . . ?
O3A1 C3C C4C 104.9(3) . . ?
C2C C3C C4C 114.9(3) . . ?
O3A1 C3C H3C 109.6 . . ?
C2C C3C H3C 109.6 . . ?
C4C C3C H3C 109.6 . . ?
O1'D C7D O2D 106.6(4) . . ?
O1'D C7D C8D 111.1(6) . . ?
O2D C7D C8D 109.8(5) . . ?
O1'D C7D C9D 108.9(5) . . ?
O2D C7D C9D 107.3(5) . . ?
C8D C7D C9D 112.8(5) . . ?
O1'C C1C O1C 110.0(3) . . ?
O1'C C1C C2C 103.8(3) . . ?
O1C C1C C2C 114.3(3) . . ?
O1'C C1C H1C 109.5 . . ?
O1C C1C H1C 109.5 . . ?
C2C C1C H1C 109.5 . . ?
O1'C C10C O2C 104.3(3) . . ?
O1'C C10C C11C 112.0(4) . . ?
O2C C10C C11C 106.6(4) . . ?
O1'C C10C C12C 110.0(4) . . ?
O2C C10C C12C 110.5(4) . . ?
C11C C10C C12C 113.1(4) . . ?
C10C C11C H11D 109.5 . . ?
C10C C11C H11E 109.5 . . ?
H11D C11C H11E 109.5 . . ?
C10C C11C H11F 109.5 . . ?
H11D C11C H11F 109.5 . . ?
H11E C11C H11F 109.5 . . ?
C10C C12C H12J 109.5 . . ?
C10C C12C H12K 109.5 . . ?
H12J C12C H12K 109.5 . . ?
C10C C12C H12L 109.5 . . ?
H12J C12C H12L 109.5 . . ?
H12K C12C H12L 109.5 . . ?
C7C C8C H8C1 109.5 . . ?
C7C C8C H8C2 109.5 . . ?
H8C1 C8C H8C2 109.5 . . ?
C7C C8C H8C3 109.5 . . ?
H8C1 C8C H8C3 109.5 . . ?
H8C2 C8C H8C3 109.5 . . ?
C3A O3A C10A 108.9(2) . . ?
C7A C8A H8A1 109.5 . . ?
C7A C8A H8A2 109.5 . . ?
H8A1 C8A H8A2 109.5 . . ?
C7A C8A H8A3 109.5 . . ?
H8A1 C8A H8A3 109.5 . . ?
H8A2 C8A H8A3 109.5 . . ?
C7B C9B H9B1 109.5 . . ?
C7B C9B H9B2 109.5 . . ?
H9B1 C9B H9B2 109.5 . . ?
C7B C9B H9B3 109.5 . . ?
H9B1 C9B H9B3 109.5 . . ?
H9B2 C9B H9B3 109.5 . . ?
C10B O3B C3B 109.1(3) . . ?
C10D C11D H11G 109.5 . . ?
C10D C11D H11H 109.5 . . ?
H11G C11D H11H 109.5 . . ?
C10D C11D H11I 109.5 . . ?
H11G C11D H11I 109.5 . . ?
H11H C11D H11I 109.5 . . ?
O1'B C2B C3B 110.2(3) . . ?
O1'B C2B C1B 102.4(3) . . ?
C3B C2B C1B 115.2(3) . . ?
O1'B C2B H2B 109.6 . . ?
C3B C2B H2B 109.6 . . ?
C1B C2B H2B 109.6 . . ?
C7D C8D H8D1 109.5 . . ?
C7D C8D H8D2 109.5 . . ?
H8D1 C8D H8D2 109.5 . . ?
C7D C8D H8D3 109.5 . . ?
H8D1 C8D H8D3 109.5 . . ?
H8D2 C8D H8D3 109.5 . . ?
C7D C9D H9D1 109.5 . . ?
C7D C9D H9D2 109.5 . . ?
H9D1 C9D H9D2 109.5 . . ?
C7D C9D H9D3 109.5 . . ?
H9D1 C9D H9D3 109.5 . . ?
H9D2 C9D H9D3 109.5 . . ?
C10A C11A H11J 109.5 . . ?
C10A C11A H11K 109.5 . . ?
H11J C11A H11K 109.5 . . ?
C10A C11A H11L 109.5 . . ?
H11J C11A H11L 109.5 . . ?
H11K C11A H11L 109.5 . . ?
X5 X2 X4 127.1 . . ?
X5 X2 X3 29.9 . . ?
X4 X2 X3 131.7 . . ?
X5 X3 X2 49.3 . . ?
X2 X4 X5 26.4 . . ?
X3 X5 X2 100.8 . . ?
X3 X5 X4 109.0 . . ?
X2 X5 X4 26.5 . . ?
X7 X6 X8 138.7 . . ?
X7 X6 X1 119.7 . . ?
X8 X6 X1 99.7 . . ?
X6 X7 X8 21.4 . . ?
X6 X8 X7 19.9 . . ?

loop_
_geom_bond_atom_site_label_1
_geom_bond_atom_site_label_2
_geom_bond_distance
_geom_bond_site_symmetry_2
_geom_bond_publ_flag
Se1 P4 2.2236(9) . ?
Se1 Se2 2.3428(5) . ?
Se2 P3 2.2237(9) . ?
P3 O6A 1.569(2) . ?
P3 O6D 1.572(2) . ?
P3 S2 1.9124(12) . ?
P4 O6B 1.578(2) . ?
P4 O6C 1.575(2) . ?
P4 S1 1.9138(12) . ?
O6D C6D 1.452(4) . ?
C5B O1B 1.430(4) . ?
C5B C6B 1.500(4) . ?
C5B C4B 1.512(4) . ?
C5B H5B 0.9800 . ?
O6C C6C 1.451(4) . ?
O6A C6A 1.452(3) . ?
O1'B C2B 1.429(4) . ?
O1'B C7B 1.445(4) . ?
O6B C6B 1.450(4) . ?
O2A C2A 1.415(4) . ?
O2A C7A 1.431(5) . ?
O1B C1B 1.411(4) . ?
O1A C1A 1.410(4) . ?
O1A C5A 1.429(4) . ?
C6C C5C 1.516(4) . ?
C6C H6C1 0.9700 . ?
C6C H6C2 0.9700 . ?
O2B C1B 1.401(5) . ?
O2B C7B 1.421(5) . ?
C4A O4A 1.420(4) . ?
C4A C5A 1.515(5) . ?
C4A C3A 1.544(4) . ?
C4A H4A 0.9800 . ?
C6B H6B1 0.9700 . ?
C6B H6B2 0.9700 . ?
O1C C1C 1.386(4) . ?
O1C C5C 1.427(4) . ?
O1D C1D 1.412(5) . ?
O1D C5D 1.426(4) . ?
O3D C4D 1.424(4) . ?
O3D C10D 1.439(4) . ?
C11B C10B 1.531(6) . ?
C11B H11A 0.9600 . ?
C11B H11B 0.9600 . ?
C11B H11C 0.9600 . ?
O4B C4C 1.423(4) . ?
O4B C7C 1.419(4) . ?
C10A O3A 1.405(5) . ?
C10A O4A 1.429(4) . ?
C10A C12A 1.497(6) . ?
C10A C11A 1.511(6) . ?
C5D C6D 1.505(4) . ?
C5D C4D 1.517(4) . ?
C5D H5D 0.9800 . ?
O3A1 C7C 1.426(5) . ?
O3A1 C3C 1.410(5) . ?
C5A C6A 1.522(4) . ?
C5A H5A 0.9800 . ?
O4D C3D 1.412(5) . ?
O4D C10D 1.412(5) . ?
O2D C2D 1.421(5) . ?
O2D C7D 1.432(6) . ?
O1'A C1A 1.408(5) . ?
O1'A C7A 1.442(5) . ?
O4B1 C10B 1.419(4) . ?
O4B1 C4B 1.408(4) . ?
O1'C C1C 1.410(5) . ?
O1'C C10C 1.422(5) . ?
C3A O3A 1.425(4) . ?
C3A C2A 1.495(5) . ?
C3A H3A 0.9800 . ?
C4B C3B 1.553(4) . ?
C4B H4B 0.9800 . ?
C4D C3D 1.554(5) . ?
C4D H4D 0.9800 . ?
C1B C2B 1.531(5) . ?
C1B H1B 0.9800 . ?
O1'D C7D 1.401(6) . ?
O1'D C1D 1.409(5) . ?
C2D C3D 1.516(5) . ?
C2D C1D 1.514(6) . ?
C2D H2D 0.9800 . ?
C6D H6D1 0.9700 . ?
C6D H6D2 0.9700 . ?
C5C C4C 1.516(4) . ?
C5C H5C 0.9800 . ?
C6A H6A1 0.9700 . ?
C6A H6A2 0.9700 . ?
C8B C7B 1.509(6) . ?
C8B H8B1 0.9600 . ?
C8B H8B2 0.9600 . ?
C8B H8B3 0.9600 . ?
C10B O3B 1.404(5) . ?
C10B C12B 1.534(6) . ?
C1D H1D 0.9800 . ?
O2C C2C 1.428(5) . ?
O2C C10C 1.456(5) . ?
C4C C3C 1.534(5) . ?
C4C H4C 0.9800 . ?
C1A C2A 1.523(5) . ?
C1A H1A 0.9800 . ?
C10D C11D 1.480(7) . ?
C10D C12D 1.521(6) . ?
C9A C7A 1.514(7) . ?
C9A H9A1 0.9600 . ?
C9A H9A2 0.9600 . ?
C9A H9A3 0.9600 . ?
C2A H2A 0.9800 . ?
C7A C8A 1.511(6) . ?
C12B H12A 0.9600 . ?
C12B H12B 0.9600 . ?
C12B H12C 0.9600 . ?
C3B O3B 1.415(4) . ?
C3B C2B 1.492(5) . ?
C3B H3B 0.9800 . ?
C3D H3D 0.9800 . ?
C7C C8C 1.520(7) . ?
C7C C9C 1.500(6) . ?
C9C H9C1 0.9600 . ?
C9C H9C2 0.9600 . ?
C9C H9C3 0.9600 . ?
C7B C9B 1.511(6) . ?
C12A H12D 0.9600 . ?
C12A H12E 0.9600 . ?
C12A H12F 0.9600 . ?
C2C C3C 1.515(5) . ?
C2C C1C 1.530(6) . ?
C2C H2C 0.9800 . ?
C12D H12G 0.9600 . ?
C12D H12H 0.9600 . ?
C12D H12I 0.9600 . ?
C3C H3C 0.9800 . ?
C7D C8D 1.538(7) . ?
C7D C9D 1.547(9) . ?
C1C H1C 0.9800 . ?
C10C C11C 1.469(7) . ?
C10C C12C 1.537(7) . ?
C11C H11D 0.9600 . ?
C11C H11E 0.9600 . ?
C11C H11F 0.9600 . ?
C12C H12J 0.9600 . ?
C12C H12K 0.9600 . ?
C12C H12L 0.9600 . ?
C8C H8C1 0.9600 . ?
C8C H8C2 0.9600 . ?
C8C H8C3 0.9600 . ?
C8A H8A1 0.9600 . ?
C8A H8A2 0.9600 . ?
C8A H8A3 0.9600 . ?
C9B H9B1 0.9600 . ?
C9B H9B2 0.9600 . ?
C9B H9B3 0.9600 . ?
C11D H11G 0.9600 . ?
C11D H11H 0.9600 . ?
C11D H11I 0.9600 . ?
C2B H2B 0.9800 . ?
C8D H8D1 0.9600 . ?
C8D H8D2 0.9600 . ?
C8D H8D3 0.9600 . ?
C9D H9D1 0.9600 . ?
C9D H9D2 0.9600 . ?
C9D H9D3 0.9600 . ?
C11A H11J 0.9600 . ?
C11A H11K 0.9600 . ?
C11A H11L 0.9600 . ?
X1 X6 1.7882 . ?
X2 X5 1.1270 . ?
X2 X4 1.1323 . ?
X2 X3 1.4599 . ?
X3 X5 0.7401 . ?
X4 X5 2.0225 . ?
X6 X7 0.6841 . ?
X6 X8 0.7311 . ?
X7 X8 1.3244 . ?

loop_
_geom_torsion_atom_site_label_1
_geom_torsion_atom_site_label_2
_geom_torsion_atom_site_label_3
_geom_torsion_atom_site_label_4
_geom_torsion
_geom_torsion_site_symmetry_1
_geom_torsion_site_symmetry_2
_geom_torsion_site_symmetry_3
_geom_torsion_site_symmetry_4
_geom_torsion_publ_flag
P4 Se1 Se2 P3 -71.05(3) . . . . ?
Se1 Se2 P3 O6A 73.16(8) . . . . ?
Se1 Se2 P3 O6D -30.80(9) . . . . ?
Se1 Se2 P3 S2 -159.71(4) . . . . ?
Se2 Se1 P4 O6B 74.16(8) . . . . ?
Se2 Se1 P4 O6C -29.73(9) . . . . ?
Se2 Se1 P4 S1 -158.62(5) . . . . ?
O6A P3 O6D C6D 178.2(2) . . . . ?
S2 P3 O6D C6D 51.3(3) . . . . ?
Se2 P3 O6D C6D -69.0(2) . . . . ?
O6B P4 O6C C6C -176.5(2) . . . . ?
S1 P4 O6C C6C 56.4(2) . . . . ?
Se1 P4 O6C C6C -63.9(2) . . . . ?
O6D P3 O6A C6A -177.5(2) . . . . ?
S2 P3 O6A C6A -49.4(2) . . . . ?
Se2 P3 O6A C6A 70.2(2) . . . . ?
O6C P4 O6B C6B -178.1(2) . . . . ?
S1 P4 O6B C6B -49.9(2) . . . . ?
Se1 P4 O6B C6B 69.7(2) . . . . ?
C6B C5B O1B C1B -169.6(3) . . . . ?
C4B C5B O1B C1B 67.7(4) . . . . ?
P4 O6C C6C C5C -146.1(2) . . . . ?
P4 O6B C6B C5B 175.3(2) . . . . ?
O1B C5B C6B O6B -179.9(2) . . . . ?
C4B C5B C6B O6B -59.9(3) . . . . ?
C1D O1D C5D C6D -166.8(3) . . . . ?
C1D O1D C5D C4D 70.7(3) . . . . ?
C1A O1A C5A C4A 66.4(4) . . . . ?
C1A O1A C5A C6A -171.5(3) . . . . ?
O4A C4A C5A O1A 71.2(3) . . . . ?
C3A C4A C5A O1A -43.9(4) . . . . ?
O4A C4A C5A C6A -46.1(3) . . . . ?
C3A C4A C5A C6A -161.1(2) . . . . ?
C5A C4A O4A C10A -125.8(3) . . . . ?
C3A C4A O4A C10A -6.4(3) . . . . ?
O3A C10A O4A C4A 20.8(4) . . . . ?
C12A C10A O4A C4A -99.4(4) . . . . ?
C11A C10A O4A C4A 139.1(3) . . . . ?
O4A C4A C3A O3A -9.9(3) . . . . ?
C5A C4A C3A O3A 108.2(3) . . . . ?
O4A C4A C3A C2A -126.9(3) . . . . ?
C5A C4A C3A C2A -8.8(4) . . . . ?
C10B O4B1 C4B C5B -125.9(3) . . . . ?
C10B O4B1 C4B C3B -5.1(4) . . . . ?
O1B C5B C4B O4B1 71.7(3) . . . . ?
C6B C5B C4B O4B1 -46.0(3) . . . . ?
O1B C5B C4B C3B -44.1(3) . . . . ?
C6B C5B C4B C3B -161.9(3) . . . . ?
C10D O3D C4D C5D -127.7(3) . . . . ?
C10D O3D C4D C3D -8.9(4) . . . . ?
O1D C5D C4D O3D 70.2(3) . . . . ?
C6D C5D C4D O3D -47.4(3) . . . . ?
O1D C5D C4D C3D -44.4(4) . . . . ?
C6D C5D C4D C3D -162.0(3) . . . . ?
C5B O1B C1B O2B 85.0(3) . . . . ?
C5B O1B C1B C2B -32.5(4) . . . . ?
C7B O2B C1B O1B -117.8(3) . . . . ?
C7B O2B C1B C2B 5.3(4) . . . . ?
C7D O2D C2D C3D 156.4(3) . . . . ?
C7D O2D C2D C1D 33.3(4) . . . . ?
P3 O6D C6D C5D -145.5(2) . . . . ?
O1D C5D C6D O6D 179.4(3) . . . . ?
C4D C5D C6D O6D -60.1(3) . . . . ?
C1C O1C C5C C6C -167.4(3) . . . . ?
C1C O1C C5C C4C 69.0(3) . . . . ?
O6C C6C C5C O1C 178.0(2) . . . . ?
O6C C6C C5C C4C -61.3(3) . . . . ?
P3 O6A C6A C5A 175.8(2) . . . . ?
O1A C5A C6A O6A -179.7(2) . . . . ?
C4A C5A C6A O6A -59.1(3) . . . . ?
C4B O4B1 C10B O3B 19.3(4) . . . . ?
C4B O4B1 C10B C11B 135.2(4) . . . . ?
C4B O4B1 C10B C12B -101.2(4) . . . . ?
C5D O1D C1D O1'D 81.2(4) . . . . ?
C5D O1D C1D C2D -35.3(4) . . . . ?
C7D O1'D C1D O1D -122.2(4) . . . . ?
C7D O1'D C1D C2D 1.0(4) . . . . ?
O2D C2D C1D O1D 98.6(4) . . . . ?
C3D C2D C1D O1D -20.7(5) . . . . ?
O2D C2D C1D O1'D -21.6(3) . . . . ?
C3D C2D C1D O1'D -141.0(3) . . . . ?
C7C O4B C4C C5C -132.2(3) . . . . ?
C7C O4B C4C C3C -12.9(4) . . . . ?
O1C C5C C4C O4B 72.3(3) . . . . ?
C6C C5C C4C O4B -44.6(4) . . . . ?
O1C C5C C4C C3C -42.0(4) . . . . ?
C6C C5C C4C C3C -158.9(3) . . . . ?
C7A O1'A C1A O1A -115.8(3) . . . . ?
C7A O1'A C1A C2A 6.7(4) . . . . ?
C5A O1A C1A O1'A 86.5(3) . . . . ?
C5A O1A C1A C2A -29.4(4) . . . . ?
C3D O4D C10D O3D -32.2(4) . . . . ?
C3D O4D C10D C11D -148.2(3) . . . . ?
C3D O4D C10D C12D 85.0(4) . . . . ?
C4D O3D C10D O4D 25.0(4) . . . . ?
C4D O3D C10D C11D 141.9(4) . . . . ?
C4D O3D C10D C12D -93.5(4) . . . . ?
C7A O2A C2A C3A 157.9(3) . . . . ?
C7A O2A C2A C1A 34.8(3) . . . . ?
O3A C3A C2A O2A 171.8(3) . . . . ?
C4A C3A C2A O2A -73.1(3) . . . . ?
O3A C3A C2A C1A -71.3(3) . . . . ?
C4A C3A C2A C1A 43.7(4) . . . . ?
O1'A C1A C2A O2A -25.4(3) . . . . ?
O1A C1A C2A O2A 94.8(3) . . . . ?
O1'A C1A C2A C3A -145.6(3) . . . . ?
O1A C1A C2A C3A -25.4(4) . . . . ?
C2A O2A C7A O1'A -30.7(4) . . . . ?
C2A O2A C7A C9A -146.1(3) . . . . ?
C2A O2A C7A C8A 88.6(4) . . . . ?
C1A O1'A C7A O2A 14.1(4) . . . . ?
C1A O1'A C7A C9A 130.5(3) . . . . ?
C1A O1'A C7A C8A -104.9(4) . . . . ?
O4B1 C4B C3B O3B -10.6(3) . . . . ?
C5B C4B C3B O3B 108.2(3) . . . . ?
O4B1 C4B C3B C2B -126.3(3) . . . . ?
C5B C4B C3B C2B -7.5(4) . . . . ?
C10D O4D C3D C2D 147.8(3) . . . . ?
C10D O4D C3D C4D 26.2(4) . . . . ?
O2D C2D C3D O4D 170.0(3) . . . . ?
C1D C2D C3D O4D -72.9(4) . . . . ?
O2D C2D C3D C4D -74.6(4) . . . . ?
C1D C2D C3D C4D 42.5(5) . . . . ?
O3D C4D C3D O4D -10.3(3) . . . . ?
C5D C4D C3D O4D 108.0(3) . . . . ?
O3D C4D C3D C2D -127.8(3) . . . . ?
C5D C4D C3D C2D -9.6(4) . . . . ?
C4C O4B C7C O3A1 29.6(4) . . . . ?
C4C O4B C7C C8C 144.1(4) . . . . ?
C4C O4B C7C C9C -89.0(4) . . . . ?
C3C O3A1 C7C O4B -35.2(4) . . . . ?
C3C O3A1 C7C C8C -150.0(3) . . . . ?
C3C O3A1 C7C C9C 84.8(4) . . . . ?
C1B O2B C7B O1'B 15.3(4) . . . . ?
C1B O2B C7B C8B 130.7(3) . . . . ?
C1B O2B C7B C9B -104.3(4) . . . . ?
C2B O1'B C7B O2B -31.2(3) . . . . ?
C2B O1'B C7B C8B -147.3(3) . . . . ?
C2B O1'B C7B C9B 88.6(4) . . . . ?
C10C O2C C2C C3C 154.8(3) . . . . ?
C10C O2C C2C C1C 32.0(4) . . . . ?
C7C O3A1 C3C C2C 150.0(3) . . . . ?
C7C O3A1 C3C C4C 26.9(4) . . . . ?
O2C C2C C3C O3A1 166.8(3) . . . . ?
C1C C2C C3C O3A1 -76.8(4) . . . . ?
O2C C2C C3C C4C -76.4(4) . . . . ?
C1C C2C C3C C4C 40.0(5) . . . . ?
O4B C4C C3C O3A1 -8.7(3) . . . . ?
C5C C4C C3C O3A1 109.1(3) . . . . ?
O4B C4C C3C C2C -127.4(3) . . . . ?
C5C C4C C3C C2C -9.5(5) . . . . ?
C1D O1'D C7D O2D 20.0(5) . . . . ?
C1D O1'D C7D C8D -99.7(5) . . . . ?
C1D O1'D C7D C9D 135.5(4) . . . . ?
C2D O2D C7D O1'D -33.4(4) . . . . ?
C2D O2D C7D C8D 87.1(6) . . . . ?
C2D O2D C7D C9D -150.0(4) . . . . ?
C10C O1'C C1C O1C -124.2(4) . . . . ?
C10C O1'C C1C C2C -1.4(4) . . . . ?
C5C O1C C1C O1'C 80.0(4) . . . . ?
C5C O1C C1C C2C -36.3(4) . . . . ?
O2C C2C C1C O1'C -19.1(4) . . . . ?
C3C C2C C1C O1'C -137.7(4) . . . . ?
O2C C2C C1C O1C 100.7(4) . . . . ?
C3C C2C C1C O1C -17.9(5) . . . . ?
C1C O1'C C10C O2C 21.0(5) . . . . ?
C1C O1'C C10C C11C 135.8(4) . . . . ?
C1C O1'C C10C C12C -97.5(4) . . . . ?
C2C O2C C10C O1'C -33.0(4) . . . . ?
C2C O2C C10C C11C -151.6(4) . . . . ?
C2C O2C C10C C12C 85.2(5) . . . . ?
C2A C3A O3A C10A 145.0(3) . . . . ?
C4A C3A O3A C10A 23.2(4) . . . . ?
O4A C10A O3A C3A -27.7(4) . . . . ?
C12A C10A O3A C3A 91.1(4) . . . . ?
C11A C10A O3A C3A -144.8(3) . . . . ?
O4B1 C10B O3B C3B -26.7(4) . . . . ?
C11B C10B O3B C3B -144.1(4) . . . . ?
C12B C10B O3B C3B 92.2(4) . . . . ?
C2B C3B O3B C10B 143.6(3) . . . . ?
C4B C3B O3B C10B 22.9(4) . . . . ?
C7B O1'B C2B C3B 156.8(3) . . . . ?
C7B O1'B C2B C1B 33.7(3) . . . . ?
O3B C3B C2B O1'B 172.3(2) . . . . ?
C4B C3B C2B O1'B -73.9(3) . . . . ?
O3B C3B C2B C1B -72.5(3) . . . . ?
C4B C3B C2B C1B 41.4(4) . . . . ?
O1B C1B C2B O1'B 97.0(3) . . . . ?
O2B C1B C2B O1'B -23.9(3) . . . . ?
O1B C1B C2B C3B -22.6(4) . . . . ?
O2B C1B C2B C3B -143.5(3) . . . . ?
X4 X2 X3 X5 93.9 . . . . ?
X3 X2 X4 X5 -38.5 . . . . ?
X2 X3 X5 X4 -26.2 . . . . ?
X4 X2 X5 X3 -111.1 . . . . ?
X3 X2 X5 X4 111.1 . . . . ?
X2 X4 X5 X3 75.8 . . . . ?
X1 X6 X7 X8 -160.8 . . . . ?
X1 X6 X8 X7 163.2 . . . . ?

loop_
_cod_related_entry_id
_cod_related_entry_database
_cod_related_entry_code
1 ChemSpider 30658680
